data_4022302
loop_
_publ_author_name
'Albert Padwa'
'M. Diana Danca'
'Kenneth I. Hardcastle'
'Michael S. McClure'

_publ_section_title
;
 A Short Diastereoselective Synthesis of the Putative Alkaloid Jamtine,
 Using a Tandem Pummerer/Mannich Cyclization Sequence
;
_journal_name_full 'Journal of Organic Chemistry'
_journal_page_first 929
_journal_page_last 941
_journal_paper_doi 10.1021/jo026471g
_journal_volume 68
_journal_year 2003
_chemical_formula_sum 'C20 H25 N O4'
_chemical_formula_weight 343.41
_chemical_name_systematic
;
   ?
;
_space_group_IT_number 14
_symmetry_cell_setting monoclinic
_symmetry_space_group_name_Hall '-P 2ybc'
_symmetry_space_group_name_H-M 'P 1 21/c 1'
_atom_sites_solution_hydrogens geom
_atom_sites_solution_primary direct
_atom_sites_solution_secondary difmap
_audit_creation_method SHELXL-97
_cell_angle_alpha 90.00
_cell_angle_beta 100.1190(10)
_cell_angle_gamma 90.00
_cell_formula_units_Z 4
_cell_length_a 7.8267(2)
_cell_length_b 33.6881(7)
_cell_length_c 6.59230(10)
_cell_measurement_reflns_used 4372
_cell_measurement_temperature 100(2)
_cell_measurement_theta_max 65.833
_cell_measurement_theta_min 2.623
_cell_volume 1711.13(6)
_computing_cell_refinement 'Bruker SMART'
_computing_data_collection 'Bruker SMART'
_computing_data_reduction 'Bruker SAINT'
_computing_molecular_graphics 'Bruker SHELXTL'
_computing_publication_material 'Bruker SHELXTL'
_computing_structure_refinement 'SHELXL-97 (Sheldrick, 1997)'
_computing_structure_solution 'SHELXS-97 (Sheldrick, 1990)'
_diffrn_ambient_temperature 100(2)
_diffrn_measured_fraction_theta_full 0.855
_diffrn_measured_fraction_theta_max 0.855
_diffrn_measurement_device_type 'CCD area detector'
_diffrn_measurement_method 'phi and omega scans'
_diffrn_radiation_monochromator graphite
_diffrn_radiation_source 'fine-focus sealed tube'
_diffrn_radiation_type CuK\a
_diffrn_radiation_wavelength 1.54178
_diffrn_reflns_av_R_equivalents 0.0405
_diffrn_reflns_av_sigmaI/netI 0.0510
_diffrn_reflns_limit_h_max 8
_diffrn_reflns_limit_h_min -8
_diffrn_reflns_limit_k_max 38
_diffrn_reflns_limit_k_min -32
_diffrn_reflns_limit_l_max 7
_diffrn_reflns_limit_l_min -6
_diffrn_reflns_number 8096
_diffrn_reflns_theta_full 65.86
_diffrn_reflns_theta_max 65.86
_diffrn_reflns_theta_min 2.62
_exptl_absorpt_coefficient_mu 0.749
_exptl_absorpt_correction_type none
_exptl_crystal_colour yellow
_exptl_crystal_density_diffrn 1.333
_exptl_crystal_density_meas 0
_exptl_crystal_density_method 'not measured'
_exptl_crystal_description plate
_exptl_crystal_F_000 736
_exptl_crystal_size_max 0.13
_exptl_crystal_size_mid 0.10
_exptl_crystal_size_min 0.04
_refine_diff_density_max 0.150
_refine_diff_density_min -0.147
_refine_diff_density_rms 0.034
_refine_ls_extinction_method none
_refine_ls_goodness_of_fit_ref 1.013
_refine_ls_hydrogen_treatment mixed
_refine_ls_matrix_type full
_refine_ls_number_parameters 326
_refine_ls_number_reflns 2535
_refine_ls_number_restraints 0
_refine_ls_restrained_S_all 1.013
_refine_ls_R_factor_all 0.0532
_refine_ls_R_factor_gt 0.0326
_refine_ls_shift/su_max 0.000
_refine_ls_shift/su_mean 0.000
_refine_ls_structure_factor_coef Fsqd
_refine_ls_weighting_details 'calc w=1/[\s^2^(Fo^2^)+(0.0250P)^2^+0.0000P] where P=(Fo^2^+2Fc^2^)/3'
_refine_ls_weighting_scheme calc
_refine_ls_wR_factor_gt 0.0603
_refine_ls_wR_factor_ref 0.0643
_reflns_number_gt 1870
_reflns_number_total 2535
_reflns_threshold_expression >2sigma(I)
_cod_data_source_file jo026471gsi20021107_031517.cif
_cod_data_source_block dd1
_cod_depositor_comments
;
The following automatic conversions were performed:
'_symmetry_cell_setting' value 'Monoclinic' changed to 'monoclinic'
according to '/home/saulius/struct/CIF-dictionaries/cif_core.dic'
dictionary named 'cif_core.dic' version 2.4.1 from 2010-06-29.

Automatic conversion script
Id: cif_fix_enum 1527 2010-12-29 10:47:43Z saulius 
;
_cod_original_sg_symbol_H-M 'P 21/c'
_cod_database_code 4022302

loop_
_symmetry_equiv_pos_as_xyz
'x, y, z'
'-x, y+1/2, -z+1/2'
'-x, -y, -z'
'x, -y-1/2, z-1/2'

loop_
_atom_site_label
_atom_site_type_symbol
_atom_site_fract_x
_atom_site_fract_y
_atom_site_fract_z
_atom_site_U_iso_or_equiv
_atom_site_adp_type
_atom_site_occupancy
_atom_site_symmetry_multiplicity
_atom_site_calc_flag
C1 C 0.7258(2) 0.33984(5) -0.0165(2) 0.0172(4) Uani 1 1 d
C2 C 0.7096(3) 0.33084(5) -0.2462(3) 0.0226(5) Uani 1 1 d
C3 C 0.6511(2) 0.28804(5) -0.2897(3) 0.0246(5) Uani 1 1 d
C4 C 0.4720(2) 0.28056(6) -0.2359(3) 0.0255(5) Uani 1 1 d
C5 C 0.4422(2) 0.30332(5) -0.0505(3) 0.0226(4) Uani 1 1 d
C6 C 0.5557(2) 0.32849(5) 0.0518(3) 0.0187(4) Uani 1 1 d
C7 C 0.5217(2) 0.35725(5) 0.2164(3) 0.0222(4) Uani 1 1 d
C8 C 0.6385(2) 0.42385(5) 0.3108(3) 0.0231(5) Uani 1 1 d
C9 C 0.8085(2) 0.44663(6) 0.3577(3) 0.0219(5) Uani 1 1 d
C10 C 0.9252(2) 0.43932(5) 0.2009(2) 0.0193(4) Uani 1 1 d
C11 C 1.0680(2) 0.46437(5) 0.2012(3) 0.0194(4) Uani 1 1 d
C12 C 1.1758(2) 0.46012(5) 0.0589(2) 0.0186(4) Uani 1 1 d
C13 C 1.1442(2) 0.42959(5) -0.0877(2) 0.0193(4) Uani 1 1 d
C14 C 1.0048(2) 0.40474(5) -0.0871(3) 0.0197(4) Uani 1 1 d
C15 C 0.8937(2) 0.40909(5) 0.0570(2) 0.0177(4) Uani 1 1 d
C16 C 0.7307(2) 0.38446(5) 0.0444(3) 0.0189(4) Uani 1 1 d
C17 C 0.8863(2) 0.31853(5) 0.0998(3) 0.0207(4) Uani 1 1 d
C18 C 1.0296(3) 0.29293(7) 0.4164(3) 0.0324(5) Uani 1 1 d
C19 C 1.3622(3) 0.51223(6) 0.2089(3) 0.0237(5) Uani 1 1 d
C20 C 1.2368(3) 0.39421(6) -0.3628(3) 0.0258(5) Uani 1 1 d
H1 H 0.6367(18) 0.3967(4) -0.068(2) 0.013(4) Uiso 1 1 d
H2 H 0.619(2) 0.3504(5) -0.325(2) 0.027(5) Uiso 1 1 d
H3 H 0.8198(19) 0.3360(4) -0.299(2) 0.017(4) Uiso 1 1 d
H4 H 0.6525(19) 0.2806(4) -0.435(3) 0.027(5) Uiso 1 1 d
H5 H 0.7391(19) 0.2695(4) -0.204(2) 0.021(5) Uiso 1 1 d
H6 H 0.381(2) 0.2891(5) -0.357(2) 0.028(5) Uiso 1 1 d
H7 H 0.4557(18) 0.2518(5) -0.220(2) 0.024(5) Uiso 1 1 d
H8 H 0.331(2) 0.3001(4) -0.007(2) 0.029(5) Uiso 1 1 d
H9 H 0.409(2) 0.3716(5) 0.165(2) 0.023(5) Uiso 1 1 d
H10 H 0.5080(19) 0.3441(5) 0.349(2) 0.023(5) Uiso 1 1 d
H11 H 0.5533(19) 0.4382(4) 0.198(2) 0.024(5) Uiso 1 1 d
H12 H 0.5854(17) 0.4214(4) 0.444(2) 0.018(4) Uiso 1 1 d
H13 H 0.7840(19) 0.4751(5) 0.361(2) 0.023(5) Uiso 1 1 d
H14 H 0.8694(19) 0.4389(4) 0.505(2) 0.023(5) Uiso 1 1 d
H15 H 1.0891(18) 0.4856(4) 0.303(2) 0.016(4) Uiso 1 1 d
H16 H 0.9818(18) 0.3841(4) -0.190(2) 0.018(4) Uiso 1 1 d
H17 H 1.3812(19) 0.4992(4) 0.351(2) 0.025(5) Uiso 1 1 d
H18 H 1.265(2) 0.5327(5) 0.208(2) 0.031(5) Uiso 1 1 d
H19 H 1.474(2) 0.5255(4) 0.182(2) 0.025(5) Uiso 1 1 d
H20 H 1.337(2) 0.3969(4) -0.447(2) 0.034(5) Uiso 1 1 d
H21 H 1.121(2) 0.3947(5) -0.459(3) 0.040(6) Uiso 1 1 d
H22 H 1.255(2) 0.3684(5) -0.281(3) 0.036(5) Uiso 1 1 d
H23 H 1.134(3) 0.3110(6) 0.402(3) 0.056(7) Uiso 1 1 d
H24 H 1.009(2) 0.2912(5) 0.561(3) 0.052(6) Uiso 1 1 d
H25 H 1.049(2) 0.2666(6) 0.366(3) 0.047(6) Uiso 1 1 d
N1 N 0.67212(17) 0.38388(4) 0.2439(2) 0.0200(4) Uani 1 1 d
O1 O 0.87448(14) 0.30983(3) 0.29498(17) 0.0258(3) Uani 1 1 d
O2 O 1.01278(15) 0.31065(3) 0.02596(18) 0.0326(4) Uani 1 1 d
O3 O 1.31586(14) 0.48402(3) 0.04629(16) 0.0225(3) Uani 1 1 d
O4 O 1.25789(14) 0.42733(3) -0.22464(17) 0.0259(3) Uani 1 1 d

loop_
_atom_site_aniso_label
_atom_site_aniso_U_11
_atom_site_aniso_U_22
_atom_site_aniso_U_33
_atom_site_aniso_U_23
_atom_site_aniso_U_13
_atom_site_aniso_U_12
C1 0.0158(10) 0.0198(11) 0.0161(10) 0.0002(7) 0.0030(8) 0.0016(8)
C2 0.0247(12) 0.0253(12) 0.0181(11) -0.0012(8) 0.0041(10) -0.0002(10)
C3 0.0270(12) 0.0234(12) 0.0228(12) -0.0046(9) 0.0030(10) -0.0008(9)
C4 0.0250(12) 0.0246(13) 0.0253(12) -0.0006(9) -0.0002(10) 0.0002(10)
C5 0.0183(11) 0.0239(11) 0.0249(11) 0.0032(9) 0.0022(10) 0.0025(9)
C6 0.0183(10) 0.0202(11) 0.0168(10) 0.0041(8) 0.0010(9) 0.0032(8)
C7 0.0207(11) 0.0248(12) 0.0215(11) 0.0019(9) 0.0046(10) -0.0004(10)
C8 0.0236(11) 0.0235(12) 0.0239(11) -0.0024(9) 0.0092(10) 0.0013(9)
C9 0.0254(12) 0.0208(12) 0.0209(12) -0.0025(8) 0.0078(10) 0.0014(9)
C10 0.0187(10) 0.0212(11) 0.0180(10) 0.0026(8) 0.0030(8) 0.0046(8)
C11 0.0226(11) 0.0182(11) 0.0170(10) -0.0023(8) 0.0027(9) 0.0026(9)
C12 0.0171(10) 0.0187(11) 0.0194(10) 0.0038(8) 0.0020(9) 0.0008(8)
C13 0.0203(10) 0.0212(11) 0.0177(10) 0.0014(8) 0.0072(9) 0.0032(9)
C14 0.0230(11) 0.0191(11) 0.0170(10) -0.0017(8) 0.0037(9) 0.0007(9)
C15 0.0186(10) 0.0180(10) 0.0164(10) 0.0036(8) 0.0025(9) 0.0026(8)
C16 0.0195(11) 0.0203(11) 0.0167(10) 0.0006(8) 0.0028(9) 0.0020(9)
C17 0.0229(11) 0.0162(11) 0.0224(11) -0.0031(8) 0.0023(10) -0.0036(8)
C18 0.0279(13) 0.0356(15) 0.0299(13) 0.0040(11) -0.0051(11) 0.0119(11)
C19 0.0259(12) 0.0226(12) 0.0228(12) -0.0046(9) 0.0053(10) -0.0033(10)
C20 0.0275(13) 0.0267(13) 0.0250(12) -0.0058(9) 0.0095(11) 0.0008(10)
N1 0.0225(9) 0.0188(9) 0.0209(9) -0.0021(6) 0.0104(7) -0.0015(7)
O1 0.0231(7) 0.0323(8) 0.0209(7) 0.0043(6) 0.0007(6) 0.0076(6)
O2 0.0235(8) 0.0381(9) 0.0392(9) 0.0058(6) 0.0134(7) 0.0086(6)
O3 0.0238(7) 0.0211(7) 0.0236(7) -0.0035(5) 0.0066(6) -0.0031(6)
O4 0.0289(7) 0.0267(8) 0.0254(8) -0.0073(6) 0.0141(6) -0.0039(6)

loop_
_atom_type_symbol
_atom_type_description
_atom_type_scat_dispersion_real
_atom_type_scat_dispersion_imag
_atom_type_scat_source
C C 0.0181 0.0091 'International Tables Vol C Tables 4.2.6.8 and 6.1.1.4'
H H 0.0000 0.0000 'International Tables Vol C Tables 4.2.6.8 and 6.1.1.4'
N N 0.0311 0.0180 'International Tables Vol C Tables 4.2.6.8 and 6.1.1.4'
O O 0.0492 0.0322 'International Tables Vol C Tables 4.2.6.8 and 6.1.1.4'

loop_
_geom_angle_atom_site_label_1
_geom_angle_atom_site_label_2
_geom_angle_atom_site_label_3
_geom_angle
C6 C1 C2 108.53(14)
C6 C1 C17 114.59(14)
C2 C1 C17 108.75(14)
C6 C1 C16 98.56(13)
C2 C1 C16 116.22(14)
C17 C1 C16 110.08(13)
C3 C2 C1 110.12(15)
C2 C3 C4 111.72(16)
C5 C4 C3 112.74(16)
C6 C5 C4 123.92(17)
C5 C6 C7 126.06(16)
C5 C6 C1 123.48(16)
C7 C6 C1 108.90(14)
N1 C7 C6 103.98(14)
N1 C8 C9 109.28(15)
C10 C9 C8 112.97(15)
C15 C10 C11 119.35(16)
C15 C10 C9 122.10(15)
C11 C10 C9 118.54(15)
C12 C11 C10 121.46(16)
O3 C12 C11 124.89(15)
O3 C12 C13 115.70(15)
C11 C12 C13 119.41(16)
C14 C13 O4 124.92(15)
C14 C13 C12 119.21(16)
O4 C13 C12 115.86(15)
C13 C14 C15 121.62(16)
C10 C15 C14 118.93(16)
C10 C15 C16 119.23(15)
C14 C15 C16 121.52(15)
N1 C16 C15 110.58(13)
N1 C16 C1 102.79(13)
C15 C16 C1 121.81(14)
O2 C17 O1 122.65(16)
O2 C17 C1 124.09(16)
O1 C17 C1 113.25(15)
C8 N1 C7 114.81(13)
C8 N1 C16 111.16(13)
C7 N1 C16 105.54(13)
C17 O1 C18 115.12(15)
C12 O3 C19 116.33(13)
C13 O4 C20 116.41(13)

loop_
_geom_bond_atom_site_label_1
_geom_bond_atom_site_label_2
_geom_bond_distance
C1 C6 1.527(2)
C1 C2 1.527(2)
C1 C17 1.530(2)
C1 C16 1.555(2)
C2 C3 1.525(2)
C3 C4 1.526(2)
C4 C5 1.495(2)
C5 C6 1.324(2)
C6 C7 1.513(2)
C7 N1 1.466(2)
C8 N1 1.455(2)
C8 C9 1.520(2)
C9 C10 1.514(2)
C10 C15 1.384(2)
C10 C11 1.400(2)
C11 C12 1.375(2)
C12 O3 1.3743(18)
C12 C13 1.403(2)
C13 C14 1.375(2)
C13 O4 1.3766(18)
C14 C15 1.404(2)
C15 C16 1.512(2)
C16 N1 1.4672(19)
C17 O2 1.2067(19)
C17 O1 1.3389(19)
C18 O1 1.448(2)
C19 O3 1.4308(19)
C20 O4 1.4312(19)

loop_
_geom_torsion_atom_site_label_1
_geom_torsion_atom_site_label_2
_geom_torsion_atom_site_label_3
_geom_torsion_atom_site_label_4
_geom_torsion
C6 C1 C2 C3 -52.73(19)
C17 C1 C2 C3 72.53(18)
C16 C1 C2 C3 -162.62(15)
C1 C2 C3 C4 62.3(2)
C2 C3 C4 C5 -35.6(2)
C3 C4 C5 C6 2.5(3)
C4 C5 C6 C7 168.99(17)
C4 C5 C6 C1 4.8(3)
C2 C1 C6 C5 20.8(2)
C17 C1 C6 C5 -100.91(19)
C16 C1 C6 C5 142.30(17)
C2 C1 C6 C7 -145.66(15)
C17 C1 C6 C7 92.59(17)
C16 C1 C6 C7 -24.21(17)
C5 C6 C7 N1 -167.28(16)
C1 C6 C7 N1 -1.21(18)
N1 C8 C9 C10 41.7(2)
C8 C9 C10 C15 -12.2(2)
C8 C9 C10 C11 167.02(16)
C15 C10 C11 C12 1.3(2)
C9 C10 C11 C12 -177.95(16)
C10 C11 C12 O3 178.44(15)
C10 C11 C12 C13 -1.2(2)
O3 C12 C13 C14 -179.05(14)
C11 C12 C13 C14 0.6(2)
O3 C12 C13 O4 0.3(2)
C11 C12 C13 O4 179.99(14)
O4 C13 C14 C15 -179.54(15)
C12 C13 C14 C15 -0.2(3)
C11 C10 C15 C14 -0.9(2)
C9 C10 C15 C14 178.34(16)
C11 C10 C15 C16 -174.52(15)
C9 C10 C15 C16 4.7(2)
C13 C14 C15 C10 0.4(3)
C13 C14 C15 C16 173.83(16)
C10 C15 C16 N1 -26.6(2)
C14 C15 C16 N1 159.97(15)
C10 C15 C16 C1 -147.34(16)
C14 C15 C16 C1 39.2(2)
C6 C1 C16 N1 41.10(15)
C2 C1 C16 N1 156.73(14)
C17 C1 C16 N1 -79.11(16)
C6 C1 C16 C15 165.50(15)
C2 C1 C16 C15 -78.9(2)
C17 C1 C16 C15 45.3(2)
C6 C1 C17 O2 149.66(16)
C2 C1 C17 O2 28.0(2)
C16 C1 C17 O2 -100.36(19)
C6 C1 C17 O1 -31.31(19)
C2 C1 C17 O1 -152.94(14)
C16 C1 C17 O1 78.68(16)
C9 C8 N1 C7 173.29(15)
C9 C8 N1 C16 -67.01(19)
C6 C7 N1 C8 151.29(15)
C6 C7 N1 C16 28.52(17)
C15 C16 N1 C8 58.54(18)
C1 C16 N1 C8 -169.96(13)
C15 C16 N1 C7 -176.38(14)
C1 C16 N1 C7 -44.88(16)
O2 C17 O1 C18 4.4(2)
C1 C17 O1 C18 -174.62(15)
C11 C12 O3 C19 7.5(2)
C13 C12 O3 C19 -172.84(15)
C14 C13 O4 C20 -6.2(2)
C12 C13 O4 C20 174.50(16)
